data_7003980
loop_
_publ_author_name
'Dureen, Meghan A.'
'Stephan, Douglas W.'

_publ_section_title
;
 Biphenylamide ligand complexes of Li and Al: hemilabile arene donors?
;
_journal_issue 35
_journal_name_full 'Dalton Transactions'
_journal_page_first 4723
_journal_page_last 4731
_journal_paper_doi 10.1039/b801772g
_journal_year 2008
_chemical_formula_sum 'C24 H18 Al Cl2 N'
_chemical_formula_weight 418.27
_space_group_IT_number 2
_symmetry_cell_setting triclinic
_symmetry_space_group_name_Hall '-P 1'
_symmetry_space_group_name_H-M 'P -1'
_atom_sites_solution_hydrogens geom
_atom_sites_solution_primary direct
_atom_sites_solution_secondary difmap
_audit_creation_method SHELXL-97
_cell_angle_alpha 73.971(8)
_cell_angle_beta 70.399(8)
_cell_angle_gamma 72.274(8)
_cell_formula_units_Z 2
_cell_length_a 9.854(5)
_cell_length_b 10.114(5)
_cell_length_c 11.680(6)
_cell_measurement_temperature 296(2)
_cell_measurement_theta_max 25.0
_cell_measurement_theta_min 2.0
_cell_volume 1024.7(9)
_computing_structure_refinement 'SHELXL-97 (Sheldrick, 1997)'
_computing_structure_solution 'SHELXS-97 (Sheldrick, 1990)'
_diffrn_ambient_temperature 296(2)
_diffrn_measured_fraction_theta_full 0.997
_diffrn_measured_fraction_theta_max 0.997
_diffrn_radiation_monochromator graphite
_diffrn_radiation_source 'fine-focus sealed tube'
_diffrn_radiation_type MoK\a
_diffrn_radiation_wavelength 0.71073
_diffrn_reflns_av_R_equivalents 0.0401
_diffrn_reflns_av_sigmaI/netI 0.0507
_diffrn_reflns_limit_h_max 11
_diffrn_reflns_limit_h_min -11
_diffrn_reflns_limit_k_max 12
_diffrn_reflns_limit_k_min -12
_diffrn_reflns_limit_l_max 13
_diffrn_reflns_limit_l_min -13
_diffrn_reflns_number 9862
_diffrn_reflns_theta_full 24.99
_diffrn_reflns_theta_max 24.99
_diffrn_reflns_theta_min 1.89
_exptl_absorpt_coefficient_mu 0.369
_exptl_absorpt_correction_T_max 1.00000
_exptl_absorpt_correction_T_min 0.469972
_exptl_absorpt_correction_type empirical
_exptl_crystal_density_diffrn 1.356
_exptl_crystal_density_method 'not measured'
_exptl_crystal_F_000 432
_exptl_crystal_size_max 0.21
_exptl_crystal_size_mid 0.24
_exptl_crystal_size_min 0.28
_refine_diff_density_max 0.279
_refine_diff_density_min -0.194
_refine_diff_density_rms 0.053
_refine_ls_extinction_method none
_refine_ls_goodness_of_fit_ref 1.007
_refine_ls_hydrogen_treatment mixed
_refine_ls_matrix_type full
_refine_ls_number_parameters 253
_refine_ls_number_reflns 3584
_refine_ls_number_restraints 0
_refine_ls_restrained_S_all 1.007
_refine_ls_R_factor_all 0.0873
_refine_ls_R_factor_gt 0.0521
_refine_ls_shift/su_max 0.000
_refine_ls_shift/su_mean 0.000
_refine_ls_structure_factor_coef Fsqd
_refine_ls_weighting_details 'calc w=1/[\s^2^(Fo^2^)+(0.0681P)^2^+0.0000P] where P=(Fo^2^+2Fc^2^)/3'
_refine_ls_weighting_scheme calc
_refine_ls_wR_factor_gt 0.1163
_refine_ls_wR_factor_ref 0.1334
_reflns_number_gt 2308
_reflns_number_total 3584
_reflns_threshold_expression >2sigma(I)
_cod_data_source_file b801772g.txt
_cod_data_source_block (2-C6H4-Ph)2NAlCl2
_cod_original_sg_symbol_H-M P-1
_cod_database_code 7003980

loop_
_symmetry_equiv_pos_as_xyz
'x, y, z'
'-x, -y, -z'

loop_
_atom_site_label
_atom_site_type_symbol
_atom_site_fract_x
_atom_site_fract_y
_atom_site_fract_z
_atom_site_U_iso_or_equiv
_atom_site_adp_type
_atom_site_occupancy
_atom_site_symmetry_multiplicity
_atom_site_calc_flag
_atom_site_refinement_flags
_atom_site_disorder_assembly
_atom_site_disorder_group
Al1 Al 0.26235(11) 0.26874(10) 0.31897(9) 0.0563(3) Uani 1 1 d . . .
Cl1 Cl 0.04437(10) 0.31872(10) 0.30639(8) 0.0731(3) Uani 1 1 d . . .
Cl2 Cl 0.35195(12) 0.44530(9) 0.27758(9) 0.0798(3) Uani 1 1 d . . .
N1 N 0.3981(3) 0.1111(2) 0.2747(2) 0.0500(6) Uani 1 1 d . . .
C7 C 0.3826(3) 0.2578(3) 0.0218(3) 0.0491(7) Uani 1 1 d . . .
C2 C 0.5236(3) 0.2058(3) 0.0589(3) 0.0464(7) Uani 1 1 d . . .
C19 C 0.2072(3) 0.0731(3) 0.5270(3) 0.0487(7) Uani 1 1 d . . .
C13 C 0.3933(3) -0.0270(3) 0.3438(3) 0.0474(7) Uani 1 1 d . . .
C1 C 0.5312(3) 0.1298(3) 0.1769(3) 0.0467(7) Uani 1 1 d . . .
C14 C 0.3021(3) -0.0473(3) 0.4659(3) 0.0464(7) Uani 1 1 d . . .
C15 C 0.2967(4) -0.1853(3) 0.5297(3) 0.0593(9) Uani 1 1 d . . .
H15A H 0.2355 -0.1992 0.6102 0.071 Uiso 1 1 calc R . .
C20 C 0.2619(4) 0.1884(3) 0.5229(3) 0.0549(8) Uani 1 1 d . . .
H20A H 0.3604 0.1897 0.4815 0.066 Uiso 1 1 calc R . .
C18 C 0.4746(4) -0.1454(3) 0.2920(3) 0.0560(8) Uani 1 1 d . . .
H18A H 0.5354 -0.1334 0.2113 0.067 Uiso 1 1 calc R . .
C24 C 0.0591(4) 0.0766(4) 0.5923(3) 0.0597(9) Uani 1 1 d . . .
H24A H 0.0200 0.0013 0.5983 0.072 Uiso 1 1 calc R . .
C3 C 0.6542(3) 0.2318(3) -0.0272(3) 0.0557(8) Uani 1 1 d . . .
H3A H 0.6505 0.2836 -0.1058 0.067 Uiso 1 1 calc R . .
C16 C 0.3788(4) -0.3010(3) 0.4774(3) 0.0678(10) Uani 1 1 d . . .
H16A H 0.3746 -0.3919 0.5223 0.081 Uiso 1 1 calc R . .
C23 C -0.0294(4) 0.1871(4) 0.6473(3) 0.0730(10) Uani 1 1 d . . .
H23A H -0.1278 0.1864 0.6897 0.088 Uiso 1 1 calc R . .
C12 C 0.3419(4) 0.3983(4) -0.0359(3) 0.0634(9) Uani 1 1 d . . .
H12A H 0.3979 0.4612 -0.0439 0.076 Uiso 1 1 calc R . .
C17 C 0.4673(4) -0.2806(3) 0.3579(3) 0.0655(9) Uani 1 1 d . . .
H17A H 0.5225 -0.3582 0.3212 0.079 Uiso 1 1 calc R . .
C8 C 0.2956(4) 0.1676(4) 0.0339(3) 0.0599(9) Uani 1 1 d . . .
H8A H 0.3198 0.0736 0.0731 0.072 Uiso 1 1 calc R . .
C6 C 0.6667(4) 0.0825(3) 0.2031(3) 0.0601(9) Uani 1 1 d . . .
H6A H 0.6714 0.0314 0.2817 0.072 Uiso 1 1 calc R . .
C4 C 0.7880(4) 0.1840(4) -0.0008(3) 0.0659(9) Uani 1 1 d . . .
H4A H 0.8737 0.2020 -0.0609 0.079 Uiso 1 1 calc R . .
C5 C 0.7940(4) 0.1086(4) 0.1167(3) 0.0671(9) Uani 1 1 d . . .
H5A H 0.8839 0.0760 0.1367 0.080 Uiso 1 1 calc R . .
C21 C 0.1690(5) 0.3012(4) 0.5809(3) 0.0697(10) Uani 1 1 d . . .
H21A H 0.2061 0.3766 0.5780 0.084 Uiso 1 1 calc R . .
C9 C 0.1734(4) 0.2154(5) -0.0116(4) 0.0748(11) Uani 1 1 d . . .
H9A H 0.1160 0.1535 -0.0030 0.090 Uiso 1 1 calc R . .
C10 C 0.1358(4) 0.3539(5) -0.0694(4) 0.0848(12) Uani 1 1 d . . .
H10A H 0.0537 0.3856 -0.1006 0.102 Uiso 1 1 calc R . .
C22 C 0.0255(5) 0.3004(4) 0.6407(3) 0.0766(11) Uani 1 1 d . . .
H22A H -0.0363 0.3761 0.6776 0.092 Uiso 1 1 calc R . .
C11 C 0.2196(5) 0.4452(4) -0.0810(3) 0.0795(11) Uani 1 1 d . . .
H11A H 0.1939 0.5392 -0.1195 0.095 Uiso 1 1 calc R . .

loop_
_atom_site_aniso_label
_atom_site_aniso_U_11
_atom_site_aniso_U_22
_atom_site_aniso_U_33
_atom_site_aniso_U_23
_atom_site_aniso_U_13
_atom_site_aniso_U_12
Al1 0.0570(6) 0.0447(5) 0.0581(6) -0.0039(4) -0.0100(5) -0.0110(5)
Cl1 0.0584(6) 0.0768(6) 0.0718(6) -0.0049(5) -0.0188(5) -0.0058(5)
Cl2 0.0938(7) 0.0526(5) 0.0857(7) -0.0074(5) -0.0089(6) -0.0299(5)
N1 0.0520(15) 0.0461(15) 0.0436(14) -0.0050(11) -0.0064(12) -0.0106(12)
C7 0.0491(18) 0.0568(19) 0.0387(16) -0.0110(14) -0.0054(14) -0.0144(16)
C2 0.0478(18) 0.0434(16) 0.0441(16) -0.0071(13) -0.0084(14) -0.0112(14)
C19 0.0546(19) 0.0491(18) 0.0371(15) -0.0034(13) -0.0125(14) -0.0091(15)
C13 0.0527(19) 0.0434(17) 0.0441(17) -0.0045(14) -0.0136(15) -0.0120(14)
C1 0.0483(18) 0.0428(17) 0.0449(17) -0.0076(13) -0.0086(14) -0.0105(14)
C14 0.0508(18) 0.0437(17) 0.0439(16) -0.0057(13) -0.0128(14) -0.0129(14)
C15 0.066(2) 0.054(2) 0.0502(18) -0.0034(16) -0.0058(16) -0.0202(17)
C20 0.062(2) 0.0538(19) 0.0454(17) -0.0076(15) -0.0137(15) -0.0113(16)
C18 0.060(2) 0.053(2) 0.0504(18) -0.0133(16) -0.0080(16) -0.0122(16)
C24 0.062(2) 0.065(2) 0.0475(18) -0.0101(17) -0.0099(17) -0.0159(18)
C3 0.055(2) 0.0569(19) 0.0487(18) 0.0017(15) -0.0118(16) -0.0180(16)
C16 0.080(3) 0.045(2) 0.070(2) -0.0051(17) -0.012(2) -0.0172(18)
C23 0.060(2) 0.093(3) 0.053(2) -0.020(2) -0.0042(18) -0.007(2)
C12 0.062(2) 0.059(2) 0.064(2) -0.0022(17) -0.0181(18) -0.0139(18)
C17 0.066(2) 0.049(2) 0.077(2) -0.0202(18) -0.015(2) -0.0053(17)
C8 0.056(2) 0.064(2) 0.060(2) -0.0188(17) -0.0117(17) -0.0137(17)
C6 0.066(2) 0.062(2) 0.0482(18) 0.0031(15) -0.0201(17) -0.0166(18)
C4 0.049(2) 0.080(2) 0.060(2) -0.0026(18) -0.0055(17) -0.0239(18)
C5 0.048(2) 0.080(2) 0.069(2) -0.0041(19) -0.0177(18) -0.0178(18)
C21 0.089(3) 0.056(2) 0.065(2) -0.0196(18) -0.024(2) -0.009(2)
C9 0.060(2) 0.093(3) 0.080(3) -0.035(2) -0.010(2) -0.026(2)
C10 0.062(3) 0.116(4) 0.082(3) -0.031(3) -0.030(2) -0.006(3)
C22 0.083(3) 0.067(3) 0.067(2) -0.029(2) -0.014(2) 0.008(2)
C11 0.076(3) 0.074(3) 0.077(3) -0.007(2) -0.028(2) 0.000(2)

loop_
_atom_type_symbol
_atom_type_description
_atom_type_scat_dispersion_real
_atom_type_scat_dispersion_imag
_atom_type_scat_source
C C 0.0033 0.0016 'International Tables Vol C Tables 4.2.6.8 and 6.1.1.4'
H H 0.0000 0.0000 'International Tables Vol C Tables 4.2.6.8 and 6.1.1.4'
N N 0.0061 0.0033 'International Tables Vol C Tables 4.2.6.8 and 6.1.1.4'
Al Al 0.0645 0.0514 'International Tables Vol C Tables 4.2.6.8 and 6.1.1.4'
Cl Cl 0.1484 0.1585 'International Tables Vol C Tables 4.2.6.8 and 6.1.1.4'

loop_
_geom_angle_atom_site_label_1
_geom_angle_atom_site_label_2
_geom_angle_atom_site_label_3
_geom_angle
_geom_angle_site_symmetry_1
_geom_angle_site_symmetry_3
_geom_angle_publ_flag
N1 Al1 Cl2 113.70(10) . . ?
N1 Al1 Cl1 122.70(10) . . ?
Cl2 Al1 Cl1 114.00(6) . . ?
N1 Al1 C20 91.83(11) . . ?
Cl2 Al1 C20 100.04(10) . . ?
Cl1 Al1 C20 109.07(10) . . ?
C13 N1 C1 117.8(2) . . ?
C13 N1 Al1 123.52(19) . . ?
C1 N1 Al1 117.76(18) . . ?
C8 C7 C12 118.1(3) . . ?
C8 C7 C2 121.8(3) . . ?
C12 C7 C2 119.9(3) . . ?
C3 C2 C1 117.8(3) . . ?
C3 C2 C7 119.3(3) . . ?
C1 C2 C7 122.9(3) . . ?
C24 C19 C20 116.8(3) . . ?
C24 C19 C14 121.2(3) . . ?
C20 C19 C14 121.9(3) . . ?
C18 C13 C14 118.5(3) . . ?
C18 C13 N1 121.2(3) . . ?
C14 C13 N1 120.3(3) . . ?
C6 C1 C2 119.3(3) . . ?
C6 C1 N1 119.7(3) . . ?
C2 C1 N1 120.8(3) . . ?
C15 C14 C13 118.6(3) . . ?
C15 C14 C19 119.2(3) . . ?
C13 C14 C19 122.1(3) . . ?
C16 C15 C14 122.1(3) . . ?
C21 C20 C19 120.5(3) . . ?
C21 C20 Al1 104.0(2) . . ?
C19 C20 Al1 89.82(18) . . ?
C17 C18 C13 121.5(3) . . ?
C23 C24 C19 121.8(3) . . ?
C4 C3 C2 122.5(3) . . ?
C17 C16 C15 119.1(3) . . ?
C24 C23 C22 120.6(4) . . ?
C11 C12 C7 120.8(3) . . ?
C16 C17 C18 120.3(3) . . ?
C9 C8 C7 120.7(3) . . ?
C5 C6 C1 121.9(3) . . ?
C3 C4 C5 119.1(3) . . ?
C6 C5 C4 119.3(3) . . ?
C22 C21 C20 120.1(4) . . ?
C10 C9 C8 120.4(4) . . ?
C11 C10 C9 119.7(4) . . ?
C21 C22 C23 120.1(3) . . ?
C10 C11 C12 120.2(4) . . ?

loop_
_geom_bond_atom_site_label_1
_geom_bond_atom_site_label_2
_geom_bond_distance
_geom_bond_site_symmetry_2
_geom_bond_publ_flag
Al1 N1 1.814(3) . ?
Al1 Cl2 2.0973(16) . ?
Al1 Cl1 2.0976(17) . ?
Al1 C20 2.294(3) . ?
N1 C13 1.413(4) . ?
N1 C1 1.444(4) . ?
C7 C8 1.382(4) . ?
C7 C12 1.393(4) . ?
C7 C2 1.492(4) . ?
C2 C3 1.388(4) . ?
C2 C1 1.395(4) . ?
C19 C24 1.396(4) . ?
C19 C20 1.410(4) . ?
C19 C14 1.485(4) . ?
C13 C18 1.390(4) . ?
C13 C14 1.405(4) . ?
C1 C6 1.381(4) . ?
C14 C15 1.396(4) . ?
C15 C16 1.373(4) . ?
C20 C21 1.405(4) . ?
C18 C17 1.382(4) . ?
C24 C23 1.360(5) . ?
C3 C4 1.367(4) . ?
C16 C17 1.372(5) . ?
C23 C22 1.383(5) . ?
C12 C11 1.376(5) . ?
C8 C9 1.377(5) . ?
C6 C5 1.366(4) . ?
C4 C5 1.385(5) . ?
C21 C22 1.352(5) . ?
C9 C10 1.373(6) . ?
C10 C11 1.369(5) . ?
